data_4078425
loop_
_publ_author_name
'Wang, Yang'
'Zhao, Wei'
'Liu, Dongtao'
'Li, Shihui'
'Liu, Xinli'
'Cui, Dongmei'
'Chen, Xuesi'

_publ_section_title
;
 Magnesium and Zinc Complexes Supported byN,O-Bidentate Pyridyl
 Functionalized Alkoxy Ligands: Synthesis and Immortal ROP of \e-CL
 andl-LA
;
_journal_issue 11
_journal_name_full Organometallics
_journal_page_first 4182
_journal_paper_doi 10.1021/om300113p
_journal_volume 31
_journal_year 2012
_chemical_formula_sum 'C24 H38 N2 O2 Zn2'
_chemical_formula_weight 517.30
_chemical_name_systematic
; 
 ? 
;
_space_group_IT_number 1
_symmetry_cell_setting triclinic
_symmetry_space_group_name_Hall 'P 1'
_symmetry_space_group_name_H-M 'P 1'
_atom_sites_solution_hydrogens geom
_atom_sites_solution_primary direct
_atom_sites_solution_secondary difmap
_audit_creation_method SHELXL-97
_cell_angle_alpha 113.9690(10)
_cell_angle_beta 96.3670(10)
_cell_angle_gamma 115.2460(10)
_cell_formula_units_Z 1
_cell_length_a 9.1722(7)
_cell_length_b 9.2924(7)
_cell_length_c 9.3428(7)
_cell_measurement_temperature 144.5(2)
_cell_volume 618.01(8)
_computing_structure_refinement 'SHELXL-97 (Sheldrick, 1997)'
_computing_structure_solution 'SHELXS-97 (Sheldrick, 1990)'
_diffrn_ambient_temperature 144.5(2)
_diffrn_measured_fraction_theta_full 0.975
_diffrn_measured_fraction_theta_max 0.975
_diffrn_measurement_device_type Multi-Scan
_diffrn_radiation_monochromator graphite
_diffrn_radiation_source 'fine-focus sealed tube'
_diffrn_radiation_type MoK\a
_diffrn_radiation_wavelength 0.71073
_diffrn_reflns_av_R_equivalents 0.0070
_diffrn_reflns_av_sigmaI/netI 0.0161
_diffrn_reflns_limit_h_max 9
_diffrn_reflns_limit_h_min -11
_diffrn_reflns_limit_k_max 10
_diffrn_reflns_limit_k_min -11
_diffrn_reflns_limit_l_max 11
_diffrn_reflns_limit_l_min -11
_diffrn_reflns_number 3319
_diffrn_reflns_theta_full 26.02
_diffrn_reflns_theta_max 26.02
_diffrn_reflns_theta_min 2.54
_exptl_absorpt_coefficient_mu 1.962
_exptl_absorpt_correction_T_max 0.8280
_exptl_absorpt_correction_T_min 0.5906
_exptl_absorpt_correction_type multi-scan
_exptl_crystal_colour colorless
_exptl_crystal_density_diffrn 1.390
_exptl_crystal_density_method 'not measured'
_exptl_crystal_description block
_exptl_crystal_F_000 272
_exptl_crystal_size_max 0.30
_exptl_crystal_size_mid 0.20
_exptl_crystal_size_min 0.10
_refine_diff_density_max 0.356
_refine_diff_density_min -0.197
_refine_diff_density_rms 0.049
_refine_ls_abs_structure_details 'Flack H D (1983), Acta Cryst. A39, 876-881'
_refine_ls_abs_structure_Flack 0.08(3)
_refine_ls_extinction_method none
_refine_ls_goodness_of_fit_ref 1.096
_refine_ls_hydrogen_treatment constr
_refine_ls_matrix_type full
_refine_ls_number_parameters 279
_refine_ls_number_reflns 2811
_refine_ls_number_restraints 3
_refine_ls_restrained_S_all 1.096
_refine_ls_R_factor_all 0.0226
_refine_ls_R_factor_gt 0.0209
_refine_ls_shift/su_max 0.016
_refine_ls_shift/su_mean 0.003
_refine_ls_structure_factor_coef Fsqd
_refine_ls_weighting_details 'calc w=1/[\s^2^(Fo^2^)+(0.0295P)^2^+0.2646P] where P=(Fo^2^+2Fc^2^)/3'
_refine_ls_weighting_scheme calc
_refine_ls_wR_factor_gt 0.0548
_refine_ls_wR_factor_ref 0.0559
_reflns_number_gt 2654
_reflns_number_total 2811
_reflns_threshold_expression >2sigma(I)
_cod_data_source_file om300113p_si_002.cif
_cod_data_source_block Complex_3
_cod_depositor_comments
;
The following automatic conversions were performed:

'_symmetry_cell_setting' value 'Triclinic' changed to 'triclinic'
according to /home/saulius/struct/CIF-dictionaries/cif_core.dic
dictionary named 'cif_core.dic' version 2.4.1 from
2010-06-29.

'_exptl_absorpt_correction_type' value 'Multi-Scan'
changed to 'multi-scan' according to
/home/saulius/struct/CIF-dictionaries/cif_core.dic dictionary named
'cif_core.dic' version 2.4.1 from 2010-06-29.

Automatic conversion script
Id: cif_fix_values 1891 2012-01-12 08:04:46Z andrius 
;
_cod_original_sg_symbol_H-M P1
_cod_database_code 4078425

loop_
_symmetry_equiv_pos_as_xyz
'x, y, z'

loop_
_atom_site_label
_atom_site_type_symbol
_atom_site_fract_x
_atom_site_fract_y
_atom_site_fract_z
_atom_site_U_iso_or_equiv
_atom_site_adp_type
_atom_site_occupancy
_atom_site_symmetry_multiplicity
_atom_site_calc_flag
_atom_site_refinement_flags
Zn1 Zn 0.63120(4) 1.03896(4) 0.15241(3) 0.0257(2) Uani 1 1 d .
Zn2 Zn 0.68378(4) 0.73723(4) 0.13888(4) 0.0257(2) Uani 1 1 d .
N1 N 0.7208(11) 1.2052(11) 0.4241(8) 0.0266(17) Uani 1 1 d .
N2 N 0.5877(10) 0.5713(10) -0.1281(9) 0.0248(17) Uani 1 1 d .
O1 O 0.5071(9) 0.8077(9) 0.1707(7) 0.0253(14) Uani 1 1 d .
O2 O 0.8058(8) 0.9658(8) 0.1231(8) 0.0246(13) Uani 1 1 d .
C1 C 0.6144(12) 1.1345(12) 0.4918(9) 0.0258(19) Uani 1 1 d .
C2 C 0.6743(15) 1.2040(14) 0.6665(13) 0.036(2) Uani 1 1 d .
H2 H 0.5968 1.1511 0.7147 0.043 Uiso 1 1 calc R
C3 C 0.8291(16) 1.3357(14) 0.7623(11) 0.036(2) Uani 1 1 d .
H3 H 0.8637 1.3819 0.8791 0.043 Uiso 1 1 calc R
C4 C 0.9510(15) 1.4126(14) 0.6873(12) 0.035(2) Uani 1 1 d .
H4 H 1.0688 1.5034 0.7495 0.042 Uiso 1 1 calc R
C5 C 0.8789(13) 1.3409(13) 0.5155(11) 0.030(2) Uani 1 1 d .
C6 C 0.4349(13) 0.9935(12) 0.3910(11) 0.028(2) Uani 1 1 d .
H6A H 0.3902 1.0328 0.3218 0.034 Uiso 1 1 calc R
H6B H 0.3678 0.9832 0.4661 0.034 Uiso 1 1 calc R
C7 C 0.4064(10) 0.7977(11) 0.2731(10) 0.0244(18) Uani 1 1 d .
C8 C 0.2111(12) 0.6682(14) 0.1637(13) 0.037(2) Uani 1 1 d .
H8A H 0.1860 0.7040 0.0831 0.055 Uiso 1 1 calc R
H8B H 0.1419 0.6794 0.2357 0.055 Uiso 1 1 calc R
H8C H 0.1833 0.5403 0.1039 0.055 Uiso 1 1 calc R
C9 C 0.4498(15) 0.7246(14) 0.3795(13) 0.039(2) Uani 1 1 d .
H9A H 0.4283 0.6010 0.3072 0.059 Uiso 1 1 calc R
H9B H 0.3781 0.7185 0.4497 0.059 Uiso 1 1 calc R
H9C H 0.5711 0.8069 0.4505 0.059 Uiso 1 1 calc R
C10 C 0.9899(14) 1.4219(14) 0.4335(13) 0.044(3) Uani 1 1 d .
H10A H 1.0164 1.3330 0.3601 0.066 Uiso 1 1 calc R
H10B H 1.0966 1.5341 0.5184 0.066 Uiso 1 1 calc R
H10C H 0.9302 1.4525 0.3675 0.066 Uiso 1 1 calc R
C11 C 0.5148(12) 1.1044(13) 0.0212(10) 0.031(2) Uani 1 1 d .
H11A H 0.4663 1.1718 0.0903 0.037 Uiso 1 1 calc R
H11B H 0.6004 1.1882 -0.0067 0.037 Uiso 1 1 calc R
C12 C 0.3703(15) 0.9362(16) -0.1407(13) 0.046(3) Uani 1 1 d .
H12A H 0.4164 0.8659 -0.2079 0.069 Uiso 1 1 calc R
H12B H 0.3222 0.9774 -0.2039 0.069 Uiso 1 1 calc R
H12C H 0.2800 0.8578 -0.1137 0.069 Uiso 1 1 calc R
C13 C 0.6963(11) 0.6375(11) -0.2078(11) 0.028(2) Uani 1 1 d .
C14 C 0.6452(14) 0.5763(13) -0.3743(11) 0.033(2) Uani 1 1 d .
H14 H 0.7213 0.6245 -0.4259 0.039 Uiso 1 1 calc R
C15 C 0.4647(15) 0.4308(14) -0.4681(12) 0.041(2) Uani 1 1 d .
H15 H 0.4179 0.3879 -0.5832 0.050 Uiso 1 1 calc R
C16 C 0.3690(15) 0.3607(14) -0.3957(13) 0.037(2) Uani 1 1 d .
H16 H 0.2565 0.2571 -0.4627 0.044 Uiso 1 1 calc R
C17 C 0.4212(12) 0.4284(12) -0.2244(12) 0.030(2) Uani 1 1 d .
C18 C 0.8814(12) 0.7898(13) -0.0895(11) 0.029(2) Uani 1 1 d .
H18A H 0.9187 0.7491 -0.0174 0.035 Uiso 1 1 calc R
H18B H 0.9562 0.8006 -0.1579 0.035 Uiso 1 1 calc R
C19 C 0.9126(12) 0.9812(12) 0.0229(11) 0.030(2) Uani 1 1 d .
C20 C 0.8682(13) 1.0588(15) -0.0827(12) 0.036(2) Uani 1 1 d .
H20A H 0.7490 0.9729 -0.1588 0.054 Uiso 1 1 calc R
H20B H 0.9449 1.0742 -0.1474 0.054 Uiso 1 1 calc R
H20C H 0.8826 1.1784 -0.0086 0.054 Uiso 1 1 calc R
C21 C 1.0950(14) 1.0995(15) 0.1296(14) 0.045(3) Uani 1 1 d .
H21A H 1.1171 1.2200 0.2122 0.067 Uiso 1 1 calc R
H21B H 1.1668 1.1155 0.0605 0.067 Uiso 1 1 calc R
H21C H 1.1224 1.0416 0.1870 0.067 Uiso 1 1 calc R
C22 C 0.3130(14) 0.3438(14) -0.1383(12) 0.041(2) Uani 1 1 d .
H22A H 0.1936 0.3055 -0.1877 0.061 Uiso 1 1 calc R
H22B H 0.3563 0.4346 -0.0192 0.061 Uiso 1 1 calc R
H22C H 0.3186 0.2362 -0.1520 0.061 Uiso 1 1 calc R
C23 C 0.8015(13) 0.6767(13) 0.2792(11) 0.034(2) Uani 1 1 d .
H23A H 0.7149 0.5911 0.3050 0.040 Uiso 1 1 calc R
H23B H 0.8549 0.6126 0.2147 0.040 Uiso 1 1 calc R
C24 C 0.9380(14) 0.8451(15) 0.4407(14) 0.052(3) Uani 1 1 d .
H24A H 1.0226 0.9320 0.4162 0.078 Uiso 1 1 calc R
H24B H 0.9952 0.8084 0.5016 0.078 Uiso 1 1 calc R
H24C H 0.8847 0.9042 0.5088 0.078 Uiso 1 1 calc R

loop_
_atom_site_aniso_label
_atom_site_aniso_U_11
_atom_site_aniso_U_22
_atom_site_aniso_U_33
_atom_site_aniso_U_23
_atom_site_aniso_U_13
_atom_site_aniso_U_12
Zn1 0.0242(5) 0.0285(5) 0.0262(5) 0.0155(4) 0.0090(4) 0.0134(4)
Zn2 0.0247(5) 0.0281(5) 0.0265(5) 0.0158(4) 0.0089(4) 0.0135(4)
N1 0.032(4) 0.025(4) 0.020(3) 0.010(3) 0.009(3) 0.015(4)
N2 0.018(4) 0.024(4) 0.032(4) 0.014(3) 0.006(3) 0.011(3)
O1 0.028(3) 0.028(3) 0.022(3) 0.014(2) 0.013(2) 0.014(3)
O2 0.018(3) 0.024(3) 0.031(3) 0.015(2) 0.009(2) 0.009(3)
C1 0.036(5) 0.031(4) 0.015(3) 0.009(3) 0.006(3) 0.024(4)
C2 0.051(6) 0.036(5) 0.037(5) 0.026(4) 0.027(4) 0.025(5)
C3 0.055(5) 0.033(5) 0.021(4) 0.017(3) 0.013(4) 0.021(4)
C4 0.035(5) 0.029(5) 0.033(4) 0.013(4) 0.004(4) 0.015(4)
C5 0.038(5) 0.030(4) 0.030(4) 0.017(4) 0.016(4) 0.023(4)
C6 0.031(4) 0.025(4) 0.033(4) 0.012(3) 0.013(3) 0.020(3)
C7 0.007(3) 0.024(4) 0.028(4) 0.010(3) -0.001(3) 0.000(3)
C8 0.013(4) 0.035(5) 0.042(5) 0.011(4) 0.005(4) 0.006(4)
C9 0.052(6) 0.032(4) 0.047(5) 0.025(4) 0.034(4) 0.022(4)
C10 0.036(5) 0.033(5) 0.046(6) 0.013(4) 0.013(4) 0.012(4)
C11 0.023(4) 0.031(4) 0.026(4) 0.009(3) 0.002(3) 0.009(4)
C12 0.047(6) 0.057(6) 0.037(5) 0.024(4) 0.013(4) 0.030(5)
C13 0.023(4) 0.018(4) 0.040(5) 0.016(3) 0.014(4) 0.006(3)
C14 0.036(5) 0.027(4) 0.018(4) 0.007(3) 0.002(3) 0.010(4)
C15 0.036(4) 0.031(4) 0.031(4) 0.008(4) -0.011(4) 0.008(4)
C16 0.026(4) 0.025(5) 0.034(4) 0.006(4) -0.006(4) 0.007(4)
C17 0.016(4) 0.018(4) 0.039(5) 0.008(3) 0.001(3) 0.003(3)
C18 0.019(4) 0.035(4) 0.023(3) 0.015(3) 0.008(3) 0.006(3)
C19 0.040(5) 0.031(4) 0.032(4) 0.018(3) 0.024(4) 0.022(4)
C20 0.036(5) 0.046(5) 0.038(4) 0.030(4) 0.015(4) 0.022(4)
C21 0.033(5) 0.039(6) 0.046(6) 0.013(5) 0.018(5) 0.014(5)
C22 0.032(5) 0.032(5) 0.043(5) 0.019(4) 0.016(4) 0.004(4)
C23 0.035(5) 0.045(5) 0.043(5) 0.034(4) 0.017(4) 0.025(5)
C24 0.033(5) 0.042(5) 0.047(5) 0.021(4) -0.013(4) 0.001(4)

loop_
_atom_type_symbol
_atom_type_description
_atom_type_scat_dispersion_real
_atom_type_scat_dispersion_imag
_atom_type_scat_source
C C 0.0033 0.0016 'International Tables Vol C Tables 4.2.6.8 and 6.1.1.4'
H H 0.0000 0.0000 'International Tables Vol C Tables 4.2.6.8 and 6.1.1.4'
N N 0.0061 0.0033 'International Tables Vol C Tables 4.2.6.8 and 6.1.1.4'
O O 0.0106 0.0060 'International Tables Vol C Tables 4.2.6.8 and 6.1.1.4'
Zn Zn 0.2839 1.4301 'International Tables Vol C Tables 4.2.6.8 and 6.1.1.4'

loop_
_geom_angle_atom_site_label_1
_geom_angle_atom_site_label_2
_geom_angle_atom_site_label_3
_geom_angle
C11 Zn1 O2 131.4(3)
C11 Zn1 O1 123.5(3)
O2 Zn1 O1 83.4(2)
C11 Zn1 N1 117.8(3)
O2 Zn1 N1 100.6(3)
O1 Zn1 N1 88.8(3)
O1 Zn2 C23 128.7(3)
O1 Zn2 O2 84.2(2)
C23 Zn2 O2 123.1(3)
O1 Zn2 N2 99.6(3)
C23 Zn2 N2 120.5(4)
O2 Zn2 N2 90.0(3)
C5 N1 C1 120.8(8)
C5 N1 Zn1 123.7(7)
C1 N1 Zn1 113.9(6)
C17 N2 C13 118.2(8)
C17 N2 Zn2 125.4(7)
C13 N2 Zn2 115.3(6)
C7 O1 Zn2 131.8(5)
C7 O1 Zn1 121.5(5)
Zn2 O1 Zn1 95.6(3)
C19 O2 Zn1 130.9(5)
C19 O2 Zn2 122.1(5)
Zn1 O2 Zn2 96.9(3)
N1 C1 C2 119.0(8)
N1 C1 C6 120.3(7)
C2 C1 C6 120.6(9)
C3 C2 C1 122.9(9)
C2 C3 C4 118.6(8)
C5 C4 C3 114.4(9)
N1 C5 C4 124.0(10)
N1 C5 C10 118.3(9)
C4 C5 C10 117.7(10)
C1 C6 C7 113.5(7)
O1 C7 C9 110.8(7)
O1 C7 C8 110.1(7)
C9 C7 C8 109.1(8)
O1 C7 C6 110.9(8)
C9 C7 C6 108.9(8)
C8 C7 C6 106.8(7)
C12 C11 Zn1 113.1(7)
C14 C13 N2 123.9(8)
C14 C13 C18 122.4(8)
N2 C13 C18 113.7(8)
C13 C14 C15 115.1(9)
C16 C15 C14 120.4(9)
C15 C16 C17 123.6(10)
N2 C17 C16 118.4(10)
N2 C17 C22 117.1(9)
C16 C17 C22 124.3(9)
C19 C18 C13 117.0(8)
O2 C19 C21 110.2(7)
O2 C19 C18 108.0(8)
C21 C19 C18 107.1(8)
O2 C19 C20 109.7(8)
C21 C19 C20 111.1(8)
C18 C19 C20 110.7(8)
C24 C23 Zn2 112.9(7)

loop_
_geom_bond_atom_site_label_1
_geom_bond_atom_site_label_2
_geom_bond_distance
Zn1 C11 1.970(9)
Zn1 O2 1.994(6)
Zn1 O1 2.049(6)
Zn1 N1 2.185(7)
Zn2 O1 1.999(7)
Zn2 C23 2.002(8)
Zn2 O2 2.012(6)
Zn2 N2 2.146(7)
N1 C5 1.308(12)
N1 C1 1.309(13)
N2 C17 1.378(11)
N2 C13 1.392(12)
O1 C7 1.404(11)
O2 C19 1.432(11)
C1 C2 1.423(13)
C1 C6 1.459(14)
C2 C3 1.289(15)
C3 C4 1.467(15)
C4 C5 1.406(14)
C5 C10 1.476(15)
C6 C7 1.579(12)
C7 C9 1.517(12)
C7 C8 1.568(12)
C11 C12 1.535(14)
C13 C14 1.362(13)
C13 C18 1.540(13)
C14 C15 1.464(15)
C15 C16 1.286(15)
C16 C17 1.393(15)
C17 C22 1.509(15)
C18 C19 1.527(13)
C19 C21 1.474(15)
C19 C20 1.548(12)
C23 C24 1.511(14)

loop_
_geom_torsion_atom_site_label_1
_geom_torsion_atom_site_label_2
_geom_torsion_atom_site_label_3
_geom_torsion_atom_site_label_4
_geom_torsion
C11 Zn1 N1 C5 -97.5(8)
O2 Zn1 N1 C5 51.6(8)
O1 Zn1 N1 C5 134.7(8)
C11 Zn1 N1 C1 96.4(7)
O2 Zn1 N1 C1 -114.5(6)
O1 Zn1 N1 C1 -31.4(6)
O1 Zn2 N2 C17 -50.8(8)
C23 Zn2 N2 C17 95.8(8)
O2 Zn2 N2 C17 -134.9(8)
O1 Zn2 N2 C13 117.1(6)
C23 Zn2 N2 C13 -96.4(7)
O2 Zn2 N2 C13 33.0(6)
C23 Zn2 O1 C7 -13.4(8)
O2 Zn2 O1 C7 -141.9(6)
N2 Zn2 O1 C7 129.1(7)
C23 Zn2 O1 Zn1 128.9(4)
O2 Zn2 O1 Zn1 0.5(3)
N2 Zn2 O1 Zn1 -88.6(3)
C11 Zn1 O1 C7 -76.5(6)
O2 Zn1 O1 C7 147.3(5)
N1 Zn1 O1 C7 46.5(6)
C11 Zn1 O1 Zn2 135.7(4)
O2 Zn1 O1 Zn2 -0.5(4)
N1 Zn1 O1 Zn2 -101.2(3)
C11 Zn1 O2 C19 15.1(9)
O1 Zn1 O2 C19 144.8(6)
N1 Zn1 O2 C19 -127.6(7)
C11 Zn1 O2 Zn2 -129.3(4)
O1 Zn1 O2 Zn2 0.5(4)
N1 Zn1 O2 Zn2 88.0(3)
O1 Zn2 O2 C19 -149.2(5)
C23 Zn2 O2 C19 77.7(7)
N2 Zn2 O2 C19 -49.6(6)
O1 Zn2 O2 Zn1 -0.5(4)
C23 Zn2 O2 Zn1 -133.6(4)
N2 Zn2 O2 Zn1 99.1(3)
C5 N1 C1 C2 -1.7(13)
Zn1 N1 C1 C2 164.8(7)
C5 N1 C1 C6 175.1(8)
Zn1 N1 C1 C6 -18.4(10)
N1 C1 C2 C3 0.7(15)
C6 C1 C2 C3 -176.0(9)
C1 C2 C3 C4 -2.4(15)
C2 C3 C4 C5 4.7(14)
C1 N1 C5 C4 4.6(14)
Zn1 N1 C5 C4 -160.5(7)
C1 N1 C5 C10 -176.5(9)
Zn1 N1 C5 C10 18.3(12)
C3 C4 C5 N1 -6.0(14)
C3 C4 C5 C10 175.2(9)
N1 C1 C6 C7 75.1(11)
C2 C1 C6 C7 -108.2(10)
Zn2 O1 C7 C9 2.1(10)
Zn1 O1 C7 C9 -132.3(7)
Zn2 O1 C7 C8 -118.7(7)
Zn1 O1 C7 C8 106.8(7)
Zn2 O1 C7 C6 123.3(7)
Zn1 O1 C7 C6 -11.2(8)
C1 C6 C7 O1 -55.2(10)
C1 C6 C7 C9 67.0(11)
C1 C6 C7 C8 -175.2(8)
O2 Zn1 C11 C12 77.2(9)
O1 Zn1 C11 C12 -36.4(9)
N1 Zn1 C11 C12 -145.1(7)
C17 N2 C13 C14 3.7(14)
Zn2 N2 C13 C14 -165.1(8)
C17 N2 C13 C18 -176.9(8)
Zn2 N2 C13 C18 14.3(10)
N2 C13 C14 C15 -0.7(14)
C18 C13 C14 C15 179.9(9)
C13 C14 C15 C16 -4.7(15)
C14 C15 C16 C17 7.2(17)
C13 N2 C17 C16 -1.5(13)
Zn2 N2 C17 C16 166.0(7)
C13 N2 C17 C22 172.6(8)
Zn2 N2 C17 C22 -19.8(12)
C15 C16 C17 N2 -4.0(16)
C15 C16 C17 C22 -177.7(11)
C14 C13 C18 C19 104.0(11)
N2 C13 C18 C19 -75.4(11)
Zn1 O2 C19 C21 118.7(8)
Zn2 O2 C19 C21 -104.3(8)
Zn1 O2 C19 C18 -124.6(7)
Zn2 O2 C19 C18 12.3(9)
Zn1 O2 C19 C20 -3.9(10)
Zn2 O2 C19 C20 133.1(7)
C13 C18 C19 O2 58.5(10)
C13 C18 C19 C21 177.1(8)
C13 C18 C19 C20 -61.7(11)
O1 Zn2 C23 C24 -75.3(9)
O2 Zn2 C23 C24 36.2(9)
N2 Zn2 C23 C24 148.8(8)
